data_4020048
loop_
_publ_author_name
'Kay M. Brummond'
'Sang-phyo Hong'

_journal_name_full 'Journal of Organic Chemistry'
_journal_page_first 907
_journal_page_last 916
_journal_paper_doi 10.1021/jo0483567
_journal_volume 70
_journal_year 2005
_chemical_formula_sum 'C23 H33 N O7'
_chemical_formula_weight 435.50
_space_group_IT_number 14
_symmetry_cell_setting monoclinic
_symmetry_space_group_name_Hall '-P 2ybc'
_symmetry_space_group_name_H-M 'P 1 21/c 1'
_atom_sites_solution_hydrogens geom
_atom_sites_solution_primary direct
_atom_sites_solution_secondary difmap
_cell_angle_alpha 90.00
_cell_angle_beta 103.710(10)
_cell_angle_gamma 90.00
_cell_formula_units_Z 4
_cell_length_a 9.1470(10)
_cell_length_b 24.654(3)
_cell_length_c 10.642(2)
_cell_measurement_reflns_used 44
_cell_measurement_temperature 293(2)
_cell_measurement_theta_max 17.2
_cell_measurement_theta_min 7.0
_cell_volume 2331.5(6)
_diffrn_ambient_temperature 293(2)
_diffrn_radiation_monochromator graphite
_diffrn_radiation_source 'fine-focus sealed tube'
_diffrn_radiation_type MoK\a
_diffrn_radiation_wavelength 0.71073
_diffrn_reflns_av_R_equivalents 0.0228
_diffrn_reflns_av_sigmaI/netI 0.0484
_diffrn_reflns_limit_h_max 10
_diffrn_reflns_limit_h_min 0
_diffrn_reflns_limit_k_max 29
_diffrn_reflns_limit_k_min 0
_diffrn_reflns_limit_l_max 12
_diffrn_reflns_limit_l_min -12
_diffrn_reflns_number 4334
_diffrn_reflns_theta_max 25.00
_diffrn_reflns_theta_min 2.14
_exptl_absorpt_coefficient_mu 0.091
_exptl_crystal_density_diffrn 1.241
_exptl_crystal_F_000 936
_refine_ls_extinction_coef 0.0076(12)
_refine_ls_extinction_expression Fc^*^=kFc[1+0.001xFc^2^\l^3^/sin(2\q)]^-1/4^
_refine_ls_extinction_method SHELXL
_refine_ls_goodness_of_fit_all 1.041
_refine_ls_goodness_of_fit_obs 1.162
_refine_ls_hydrogen_treatment ?
_refine_ls_matrix_type full
_refine_ls_number_parameters 286
_refine_ls_number_reflns 3467
_refine_ls_number_restraints 0
_refine_ls_restrained_S_all 1.085
_refine_ls_restrained_S_obs 1.162
_refine_ls_R_factor_all 0.1036
_refine_ls_R_factor_obs 0.0487
_refine_ls_shift/esd_max -0.006
_refine_ls_shift/esd_mean 0.000
_refine_ls_structure_factor_coef Fsqd
_refine_ls_weighting_details 'w=1/[\s^2^(Fo^2^)+(0.0582P)^2^+0.2217P] where P=(Fo^2^+2Fc^2^)/3'
_refine_ls_weighting_scheme calc
_refine_ls_wR_factor_all 0.1382
_refine_ls_wR_factor_obs 0.1099
_reflns_number_observed 2353
_reflns_number_total 4066
_reflns_observed_criterion >2sigma(I)
_cod_depositor_comments
;
The following automatic conversions were performed:

'_refine_ls_weighting_scheme' value 'calc
w=1/[\s^2^(Fo^2^)+(0.0582P)^2^+0.2217P] where P=(Fo^2^+2Fc^2^)/3' was
changed to 'calc'. New tag '_refine_ls_weighting_details' was
created. The value of the new tag was set to
'w=1/[\s^2^(Fo^2^)+(0.0582P)^2^+0.2217P] where P=(Fo^2^+2Fc^2^)/3'.

Automatic conversion script
Id: cif_fix_values 3143 2015-03-26 13:38:13Z robertas 
;
_cod_original_sg_symbol_H-M P21/c
_cod_database_code 4020048

loop_
_symmetry_equiv_pos_as_xyz
'x, y, z'
'-x, y+1/2, -z+1/2'
'-x, -y, -z'
'x, -y-1/2, z-1/2'

loop_
_atom_site_aniso_label
_atom_site_aniso_U_11
_atom_site_aniso_U_22
_atom_site_aniso_U_33
_atom_site_aniso_U_23
_atom_site_aniso_U_13
_atom_site_aniso_U_12
N 0.0413(11) 0.0351(11) 0.0465(12) 0.0063(9) 0.0129(9) 0.0023(9)
O1 0.0613(12) 0.0344(10) 0.0725(14) 0.0096(9) 0.0050(10) -0.0027(9)
O2 0.0631(13) 0.0639(13) 0.0749(14) 0.0089(11) 0.0018(11) 0.0149(11)
O3 0.0608(13) 0.0530(12) 0.111(2) -0.0213(12) 0.0100(12) -0.0171(10)
O4 0.0476(11) 0.0625(13) 0.0861(14) -0.0065(11) 0.0184(10) 0.0078(9)
O5 0.0613(13) 0.103(2) 0.0624(13) 0.0126(12) 0.0144(11) 0.0035(12)
O6 0.0580(12) 0.0388(10) 0.0856(14) 0.0122(10) 0.0148(10) -0.0020(9)
O7 0.0430(10) 0.0455(10) 0.0758(13) 0.0175(9) 0.0154(9) 0.0103(8)
C1 0.0420(14) 0.0376(13) 0.0490(15) -0.0005(12) 0.0155(12) -0.0005(11)
C2 0.0365(14) 0.0342(13) 0.060(2) -0.0006(12) 0.0130(12) 0.0018(10)
C3 0.0321(13) 0.0441(14) 0.052(2) 0.0027(12) 0.0089(11) 0.0013(11)
C4 0.0365(14) 0.058(2) 0.058(2) 0.0056(14) 0.0103(13) 0.0033(13)
C5 0.063(2) 0.094(2) 0.049(2) 0.000(2) 0.0045(14) 0.020(2)
C6 0.058(2) 0.081(2) 0.064(2) -0.023(2) -0.003(2) 0.006(2)
C7 0.041(2) 0.054(2) 0.070(2) -0.0134(15) 0.0095(14) -0.0050(13)
C8 0.049(2) 0.045(2) 0.063(2) -0.0042(13) 0.0131(14) -0.0077(12)
C9 0.078(3) 0.061(2) 0.230(5) 0.011(3) 0.018(3) 0.000(2)
C10 0.066(2) 0.057(2) 0.154(4) -0.009(2) 0.010(2) 0.009(2)
C11 0.060(2) 0.053(2) 0.060(2) -0.0061(14) 0.0159(15) 0.0085(14)
C12 0.059(2) 0.050(2) 0.047(2) -0.0121(13) 0.0190(14) 0.0041(13)
C13 0.059(2) 0.058(2) 0.061(2) -0.010(2) 0.017(2) -0.0124(15)
C14 0.069(2) 0.057(2) 0.057(2) -0.0019(15) 0.023(2) -0.0085(15)
C15 0.052(2) 0.066(2) 0.052(2) -0.0048(15) 0.0167(14) 0.0056(14)
C16 0.052(2) 0.067(2) 0.059(2) -0.006(2) 0.0198(15) -0.0079(14)
C17 0.063(2) 0.061(2) 0.053(2) -0.0030(14) 0.024(2) -0.0057(15)
C18 0.080(2) 0.125(3) 0.080(2) 0.033(2) 0.011(2) 0.008(2)
C19 0.046(2) 0.0379(14) 0.0439(15) 0.0032(12) 0.0075(12) 0.0029(12)
C20 0.054(2) 0.046(2) 0.061(2) 0.0120(14) 0.0057(14) 0.0165(13)
C21 0.052(2) 0.092(3) 0.148(4) 0.035(2) 0.024(2) 0.022(2)
C22 0.085(2) 0.087(2) 0.060(2) 0.018(2) -0.002(2) 0.011(2)
C23 0.100(3) 0.073(2) 0.084(2) -0.003(2) 0.007(2) 0.041(2)

loop_
_atom_site_label
_atom_site_type_symbol
_atom_site_fract_x
_atom_site_fract_y
_atom_site_fract_z
_atom_site_U_iso_or_equiv
_atom_site_thermal_displace_type
_atom_site_occupancy
_atom_site_calc_flag
_atom_site_refinement_flags
_atom_site_disorder_group
N N 0.4643(2) 0.41904(7) 0.0641(2) 0.0406(5) Uani 1 d . .
H0A H 0.5107(2) 0.44290(7) 0.0291(2) 0.049 Uiso 1 calc R .
O1 O 0.2764(2) 0.50650(6) -0.0606(2) 0.0579(5) Uani 1 d . .
H1A H 0.2170(15) 0.5232(5) -0.1172(20) 0.069 Uiso 1 calc R .
O2 O 0.0531(2) 0.48820(8) -0.2869(2) 0.0697(6) Uani 1 d . .
O3 O 0.1177(2) 0.27255(8) -0.2485(2) 0.0768(7) Uani 1 d . .
O4 O 0.3102(2) 0.32366(8) -0.2832(2) 0.0650(6) Uani 1 d . .
O5 O 0.7270(2) 0.40289(9) 0.6607(2) 0.0757(6) Uani 1 d . .
O6 O 0.4688(2) 0.33074(7) 0.1248(2) 0.0612(5) Uani 1 d . .
O7 O 0.6809(2) 0.37603(7) 0.1099(2) 0.0546(5) Uani 1 d . .
C1 C 0.3139(3) 0.43115(9) 0.0800(2) 0.0421(6) Uani 1 d . .
H1B H 0.2686(3) 0.39695(9) 0.0985(2) 0.051 Uiso 1 calc R .
C2 C 0.2150(3) 0.45429(9) -0.0430(2) 0.0435(6) Uani 1 d . .
H2A H 0.1130(3) 0.45917(9) -0.0306(2) 0.052 Uiso 1 calc R .
C3 C 0.2068(3) 0.41921(9) -0.1619(2) 0.0429(6) Uani 1 d . .
H3A H 0.3094(3) 0.41732(9) -0.1745(2) 0.051 Uiso 1 calc R .
C4 C 0.1105(3) 0.44371(11) -0.2846(3) 0.0512(7) Uani 1 d . .
C5 C 0.0959(3) 0.41017(13) -0.4044(3) 0.0705(9) Uani 1 d . .
H5A H 0.1893(3) 0.41230(13) -0.4322(3) 0.085 Uiso 1 calc R .
H5B H 0.0170(3) 0.42543(13) -0.4725(3) 0.085 Uiso 1 calc R .
C6 C 0.0600(3) 0.35075(12) -0.3863(3) 0.0709(9) Uani 1 d . .
H6A H -0.0440(3) 0.34757(12) -0.3808(3) 0.085 Uiso 1 calc R .
H6B H 0.0716(3) 0.33023(12) -0.4611(3) 0.085 Uiso 1 calc R .
C7 C 0.1608(3) 0.32701(11) -0.2663(3) 0.0556(7) Uani 1 d . .
C8 C 0.1579(3) 0.36074(10) -0.1478(3) 0.0524(7) Uani 1 d . .
H8A H 0.2244(3) 0.34452(10) -0.0725(3) 0.063 Uiso 1 calc R .
H8B H 0.0568(3) 0.36064(10) -0.1340(3) 0.063 Uiso 1 calc R .
C9 C 0.2495(4) 0.24246(14) -0.2042(5) 0.126(2) Uani 1 d . .
H9A H 0.2460(4) 0.20942(14) -0.2543(5) 0.151 Uiso 1 calc R .
H9B H 0.2608(4) 0.23272(14) -0.1141(5) 0.151 Uiso 1 calc R .
C10 C 0.3743(4) 0.27625(13) -0.2190(4) 0.0950(12) Uani 1 d . .
H10A H 0.4384(4) 0.28517(13) -0.1351(4) 0.114 Uiso 1 calc R .
H10B H 0.4343(4) 0.25757(13) -0.2695(4) 0.114 Uiso 1 calc R .
C11 C 0.3225(3) 0.46895(11) 0.1963(2) 0.0574(7) Uani 1 d . .
H11A H 0.3549(3) 0.50457(11) 0.1753(2) 0.069 Uiso 1 calc R .
H11B H 0.2225(3) 0.47272(11) 0.2115(2) 0.069 Uiso 1 calc R .
C12 C 0.4280(3) 0.44926(11) 0.3185(3) 0.0511(7) Uani 1 d . .
C13 C 0.3894(3) 0.40818(11) 0.3931(3) 0.0591(8) Uani 1 d . .
H13A H 0.2958(3) 0.39165(11) 0.3661(3) 0.071 Uiso 1 calc R .
C14 C 0.4858(3) 0.39092(11) 0.5068(3) 0.0597(8) Uani 1 d . .
H14A H 0.4571(3) 0.36316(11) 0.5551(3) 0.072 Uiso 1 calc R .
C15 C 0.6245(3) 0.41523(12) 0.5478(3) 0.0558(7) Uani 1 d . .
C16 C 0.6671(3) 0.45545(12) 0.4738(3) 0.0581(7) Uani 1 d . .
H16A H 0.7613(3) 0.47161(12) 0.5002(3) 0.070 Uiso 1 calc R .
C17 C 0.5705(3) 0.47141(11) 0.3616(3) 0.0568(7) Uani 1 d . .
H17A H 0.6014(3) 0.49820(11) 0.3120(3) 0.068 Uiso 1 calc R .
C18 C 0.6786(4) 0.3706(2) 0.7525(3) 0.0963(12) Uani 1 d . .
H18A H 0.7554(11) 0.3698(8) 0.8315(8) 0.116 Uiso 1 calc R .
H18B H 0.6594(24) 0.3344(3) 0.7196(9) 0.116 Uiso 1 calc R .
H18C H 0.5880(14) 0.3856(5) 0.7687(16) 0.116 Uiso 1 calc R .
C19 C 0.5328(3) 0.37144(10) 0.1028(2) 0.0430(6) Uani 1 d . .
C20 C 0.7866(3) 0.33240(11) 0.1626(3) 0.0549(7) Uani 1 d . .
C21 C 0.9364(3) 0.35843(14) 0.1619(4) 0.0974(13) Uani 1 d . .
H21A H 0.9363(9) 0.3699(8) 0.0757(5) 0.117 Uiso 1 calc R .
H21B H 1.0158(4) 0.3326(3) 0.1910(20) 0.117 Uiso 1 calc R .
H21C H 0.9521(11) 0.3893(5) 0.2187(16) 0.117 Uiso 1 calc R .
C22 C 0.7772(4) 0.31891(13) 0.2986(3) 0.0805(10) Uani 1 d . .
H22A H 0.6829(10) 0.3014(7) 0.2966(3) 0.097 Uiso 1 calc R .
H22B H 0.7842(21) 0.3517(2) 0.3485(6) 0.097 Uiso 1 calc R .
H22C H 0.8584(13) 0.2951(6) 0.3374(7) 0.097 Uiso 1 calc R .
C23 C 0.7572(4) 0.28340(13) 0.0753(3) 0.0881(11) Uani 1 d . .
H23A H 0.7585(23) 0.2939(2) -0.0113(5) 0.106 Uiso 1 calc R .
H23B H 0.6606(11) 0.2684(5) 0.0761(15) 0.106 Uiso 1 calc R .
H23C H 0.8339(14) 0.2567(4) 0.1056(12) 0.106 Uiso 1 calc R .
